data_2240278
loop_
_publ_author_name
'Laus, Gerhard'
'Gelbrich, Thomas'
'Wurst, Klaus'
'Schottenberger, Herwig'

_publ_section_title
;
 Crystal structure of
 3-bromo-4-dimethylamino-1-methyl-1,2,4-triazol-5(4<i>H</i>)-one
;
_journal_coeditor_code FJ2686
_journal_issue 1
_journal_name_full 'Acta Crystallographica Section E'
_journal_page_first o23
_journal_paper_doi 10.1107/S205698901402636X
_journal_volume 71
_journal_year 2015
_chemical_formula_iupac 'C5 H9 Br N4 O'
_chemical_formula_moiety 'C5 H9 Br N4 O'
_chemical_formula_sum 'C5 H9 Br N4 O'
_chemical_formula_weight 221.07
_chemical_name_systematic
;
3-Bromo-4-dimethylamino-1-methyl-1,2,4-triazol-5(4<i>H</i>)-one
;
_space_group_crystal_system monoclinic
_space_group_IT_number 12
_space_group_name_Hall '-C 2y'
_space_group_name_H-M_alt 'C 1 2/m 1'
_symmetry_space_group_name_Hall '-C 2y'
_symmetry_space_group_name_H-M 'C 1 2/m 1'
_atom_sites_solution_hydrogens difmap
_audit_creation_method SHELXL-2014/6
_cell_angle_alpha 90
_cell_angle_beta 93.869(3)
_cell_angle_gamma 90
_cell_formula_units_Z 4
_cell_length_a 15.1993(6)
_cell_length_b 6.9377(4)
_cell_length_c 7.8771(7)
_cell_measurement_reflns_used 3066
_cell_measurement_temperature 233(2)
_cell_measurement_theta_max 25.0
_cell_measurement_theta_min 1.0
_cell_volume 828.73(9)
_computing_cell_refinement
;
DENZO (Otwinowski & Minor, 1997) and COLLECT (Hooft, 1998)
;
_computing_data_collection
;
DENZO (Otwinowski & Minor, 1997) and COLLECT (Hooft, 1998)
;
_computing_data_reduction
;
DENZO (Otwinowski & Minor, 1997) and COLLECT (Hooft, 1998)
;
_computing_molecular_graphics
;
Mercury (Macrae <i>et al.</i>,  2006) and ORTEP-3 for Windows (Farrugia,
2012)
;
_computing_publication_material
;
publCIF (Westrip, 2010)
;
_computing_structure_refinement
;
SHELXL2014 (Sheldrick, 2008)
;
_computing_structure_solution
;
SHELXS97 (Sheldrick, 2008)
;
_diffrn_ambient_temperature 233(2)
_diffrn_measured_fraction_theta_full 0.984
_diffrn_measured_fraction_theta_max 1.000
_diffrn_measurement_device_type 'Nonius KappaCCD'
_diffrn_measurement_method 'phi and omega scans'
_diffrn_radiation_monochromator graphite
_diffrn_radiation_source 'fine-focus sealed tube'
_diffrn_radiation_type MoK\a
_diffrn_radiation_wavelength 0.71073
_diffrn_reflns_av_R_equivalents 0.0339
_diffrn_reflns_limit_h_max 18
_diffrn_reflns_limit_h_min -13
_diffrn_reflns_limit_k_max 8
_diffrn_reflns_limit_k_min -8
_diffrn_reflns_limit_l_max 8
_diffrn_reflns_limit_l_min -9
_diffrn_reflns_number 2310
_diffrn_reflns_theta_full 25.242
_diffrn_reflns_theta_max 25.048
_diffrn_reflns_theta_min 2.592
_exptl_absorpt_coefficient_mu 4.911
_exptl_absorpt_correction_type none
_exptl_crystal_colour colorless
_exptl_crystal_density_diffrn 1.772
_exptl_crystal_density_method none
_exptl_crystal_description prism
_exptl_crystal_F_000 440
_exptl_crystal_size_max 0.09
_exptl_crystal_size_mid 0.08
_exptl_crystal_size_min 0.07
_refine_diff_density_max 0.496
_refine_diff_density_min -0.442
_refine_ls_extinction_method none
_refine_ls_goodness_of_fit_ref 1.068
_refine_ls_hydrogen_treatment mixed
_refine_ls_matrix_type full
_refine_ls_number_parameters 75
_refine_ls_number_reflns 806
_refine_ls_number_restraints 6
_refine_ls_restrained_S_all 1.064
_refine_ls_R_factor_all 0.0334
_refine_ls_R_factor_gt 0.0283
_refine_ls_shift/su_max 0.000
_refine_ls_shift/su_mean 0.000
_refine_ls_structure_factor_coef Fsqd
_refine_ls_weighting_details 'w=1/[\s^2^(Fo^2^)+(0.0330P)^2^+0.5344P] where P=(Fo^2^+2Fc^2^)/3'
_refine_ls_weighting_scheme calc
_refine_ls_wR_factor_gt 0.0631
_refine_ls_wR_factor_ref 0.0650
_reflns_number_gt 734
_reflns_number_total 806
_reflns_threshold_expression I>2\s(I)
_cod_data_source_file fj2686sup1.cif
_cod_data_source_block I
_cod_database_code 2240278
_cod_database_fobs_code 2240278
_shelx_space_group_comment
;
The symmetry employed for this shelxl refinement is uniquely defined
by the following loop, which should always be used as a source of
symmetry information in preference to the above space-group names.
They are only intended as comments.
;
_shelxl_version_number 2014/6

loop_
_space_group_symop_operation_xyz
'x, y, z'
'-x, y, -z'
'x+1/2, y+1/2, z'
'-x+1/2, y+1/2, -z'
'-x, -y, -z'
'x, -y, z'
'-x+1/2, -y+1/2, -z'
'x+1/2, -y+1/2, z'

loop_
_atom_site_type_symbol
_atom_site_label
_atom_site_fract_x
_atom_site_fract_y
_atom_site_fract_z
_atom_site_U_iso_or_equiv
_atom_site_adp_type
_atom_site_calc_flag
_atom_site_occupancy
Br Br1 0.22218(3) 0.0000 0.18788(4) 0.03459(19) Uani d 1
O O1 0.17449(19) 0.0000 -0.4649(3) 0.0426(8) Uani d 1
N N1 0.3186(2) 0.0000 -0.1029(4) 0.0319(8) Uani d 1
N N2 0.2997(2) 0.0000 -0.2784(4) 0.0302(8) Uani d 1
N N3 0.1742(2) 0.0000 -0.1669(4) 0.0282(7) Uani d 1
N N4 0.0841(2) 0.0000 -0.1382(4) 0.0329(8) Uani d 1
C C1 0.2418(3) 0.0000 -0.0415(4) 0.0269(9) Uani d 1
C C2 0.2125(3) 0.0000 -0.3221(4) 0.0322(10) Uani d 1
C C3 0.3694(3) 0.0000 -0.3938(6) 0.0445(11) Uani d 1
H H3A 0.352(3) -0.069(5) -0.497(4) 0.067 Uiso d 0.5
H H3B 0.4248(19) -0.047(6) -0.343(6) 0.067 Uiso d 0.5
H H3C 0.375(3) 0.136(2) -0.420(6) 0.067 Uiso d 0.5
C C4 0.04175(19) 0.1766(5) -0.2044(4) 0.0478(8) Uani d 1
H H4A 0.0726 0.2877 -0.1550 0.072 Uiso calc 1
H H4B -0.0192 0.1791 -0.1750 0.072 Uiso calc 1
H H4C 0.0438 0.1801 -0.3272 0.072 Uiso calc 1

loop_
_atom_site_aniso_label
_atom_site_aniso_U_11
_atom_site_aniso_U_22
_atom_site_aniso_U_33
_atom_site_aniso_U_12
_atom_site_aniso_U_13
_atom_site_aniso_U_23
Br1 0.0454(3) 0.0368(3) 0.0211(3) 0.000 -0.00047(17) 0.000
O1 0.0429(17) 0.067(2) 0.0181(14) 0.000 0.0024(12) 0.000
N1 0.037(2) 0.0330(19) 0.0255(17) 0.000 -0.0004(14) 0.000
N2 0.0279(19) 0.0367(19) 0.0261(17) 0.000 0.0020(13) 0.000
N3 0.0257(17) 0.0392(19) 0.0197(16) 0.000 0.0019(12) 0.000
N4 0.0290(18) 0.044(2) 0.0252(17) 0.000 0.0013(13) 0.000
C1 0.035(2) 0.027(2) 0.019(2) 0.000 -0.0026(16) 0.000
C2 0.040(3) 0.032(2) 0.025(2) 0.000 0.0051(18) 0.000
C3 0.036(3) 0.063(3) 0.036(2) 0.000 0.0124(19) 0.000
C4 0.0402(19) 0.059(2) 0.0445(18) 0.0125(15) 0.0051(14) 0.0066(17)

loop_
_atom_type_symbol
_atom_type_description
_atom_type_scat_dispersion_real
_atom_type_scat_dispersion_imag
_atom_type_scat_source
C C 0.0033 0.0016 'International Tables Vol C Tables 4.2.6.8 and 6.1.1.4'
H H 0.0000 0.0000 'International Tables Vol C Tables 4.2.6.8 and 6.1.1.4'
N N 0.0061 0.0033 'International Tables Vol C Tables 4.2.6.8 and 6.1.1.4'
O O 0.0106 0.0060 'International Tables Vol C Tables 4.2.6.8 and 6.1.1.4'
Br Br -0.2901 2.4595 'International Tables Vol C Tables 4.2.6.8 and 6.1.1.4'

loop_
_geom_angle_atom_site_label_1
_geom_angle_atom_site_label_2
_geom_angle_atom_site_label_3
_geom_angle_site_symmetry_3
_geom_angle
C1 N1 N2 . 103.9(3)
C2 N2 N1 . 112.8(3)
C2 N2 C3 . 126.2(3)
N1 N2 C3 . 121.0(3)
C1 N3 C2 . 107.1(3)
C1 N3 N4 . 125.0(3)
C2 N3 N4 . 127.9(3)
N3 N4 C4 . 110.6(2)
N3 N4 C4 6 110.6(2)
C4 N4 C4 6 113.7(3)
N1 C1 N3 . 112.4(3)
N1 C1 Br1 . 125.0(3)
N3 C1 Br1 . 122.6(3)
O1 C2 N2 . 128.9(4)
O1 C2 N3 . 127.3(4)
N2 C2 N3 . 103.8(3)
N2 C3 H3A . 111(4)
N2 C3 H3B . 113(3)
H3A C3 H3B . 111(2)
N2 C3 H3C . 102(4)
H3A C3 H3C . 109(2)
H3B C3 H3C . 110(2)
N4 C4 H4A . 109.5
N4 C4 H4B . 109.5
H4A C4 H4B . 109.5
N4 C4 H4C . 109.5
H4A C4 H4C . 109.5
H4B C4 H4C . 109.5

loop_
_geom_bond_atom_site_label_1
_geom_bond_atom_site_label_2
_geom_bond_site_symmetry_2
_geom_bond_distance
Br1 C1 . 1.851(4)
O1 C2 . 1.230(4)
N1 C1 . 1.292(5)
N1 N2 . 1.392(5)
N2 C2 . 1.346(5)
N2 C3 . 1.442(5)
N3 C1 . 1.377(4)
N3 C2 . 1.389(5)
N3 N4 . 1.403(4)
N4 C4 . 1.464(4)
N4 C4 6 1.464(4)
C3 H3A . 0.967(10)
C3 H3B . 0.965(10)
C3 H3C . 0.969(10)
C4 H4A . 0.9700
C4 H4B . 0.9700
C4 H4C . 0.9700

loop_
_geom_contact_atom_site_label_1
_geom_contact_atom_site_label_2
_geom_contact_distance
_geom_contact_site_symmetry_2
_geom_contact_publ_flag
Br1 O1 2.876(3) 1_556 yes
